data_1509913
loop_
_publ_author_name
'Doersam, G.'
'Henseleit, R.'
'Cordier, G.'
'Roehr, C.'
'Friedrich, T.'

_publ_section_title
;
 LaAg3Al2, CeAg3Al2, PrAg3Al2, CaAg2.2Al2.8, SrAg2.5Al2.5, und UNi2Al3:
 Verbindungen Im CaCu5-Strukturtyp und CaPd5Al5, eine Verbindung in einem
 neuen vom CaCu5 abgeleiteten Strukturtyp.
;
_journal_name_full 'Journal of Alloys Compd.'
_journal_page_first 201
_journal_page_last 207
_journal_paper_doi 10.1016/0925-8388(93)90400-H
_journal_volume 190
_journal_year 1993
_chemical_formula_sum 'Ag3 Al2 La'
_space_group_IT_number 191
_symmetry_space_group_name_Hall '-P 6 2'
_symmetry_space_group_name_H-M 'P 6/m m m'
_cell_angle_alpha 90
_cell_angle_beta 90
_cell_angle_gamma 120
_cell_formula_units_Z 1
_cell_length_a 5.513
_cell_length_b 5.513
_cell_length_c 4.513
_cell_volume 118.788
_citation_journal_id_ASTM JALCEU
_cod_data_source_file silver3-x_2.cif
_cod_data_source_block Ag3Al2La1
_cod_original_cell_volume 118.7878
_cod_original_formula_sum 'Ag3 Al2 La1'
_cod_database_code 1509913

loop_
_symmetry_equiv_pos_as_xyz
x,y,z
x-y,x,z
-y,x-y,z
-x,-y,z
-x+y,-x,z
y,-x+y,z
-y,-x,-z
x-y,-y,-z
x,x-y,-z
y,x,-z
-x+y,y,-z
-x,-x+y,-z
-x,-y,-z
-x+y,-x,-z
y,-x+y,-z
x,y,-z
x-y,x,-z
-y,x-y,-z
y,x,z
-x+y,y,z
-x,-x+y,z
-y,-x,z
x-y,-y,z
x,x-y,z

loop_
_atom_site_label
_atom_site_type_symbol
_atom_site_fract_x
_atom_site_fract_y
_atom_site_fract_z
_atom_site_occupancy
_atom_site_U_iso_or_equiv
Ag2 Ag 0.5 0 0.5 0.333 0.0
Ag1 Ag 0.3333 0.6667 0 1 0.0
La1 La 0 0 0 1 0.0
Al1 Al 0.5 0 0.5 0.667 0.0
